data_7043578
loop_
_publ_author_name
'Lee, Kyounghoon'
'Donahue, Courtney M.'
'Daly, Scott R.'

_publ_section_title
;
 Triaminoborane-bridged diphosphine complexes with Ni and Pd: coordination
 chemistry, structures, and ligand-centered reactivity
;
_journal_name_full 'Dalton Trans.'
_journal_paper_doi 10.1039/C7DT02144E
_journal_year 2017
_chemical_formula_moiety 'C18 H40 B Cl2 N3 Ni P2'
_chemical_formula_sum 'C18 H40 B Cl2 N3 Ni P2'
_chemical_formula_weight 500.89
_space_group_crystal_system monoclinic
_space_group_IT_number 15
_space_group_name_Hall '-C 2yc'
_space_group_name_H-M_alt 'C 1 2/c 1'
_symmetry_space_group_name_Hall '-C 2yc'
_symmetry_space_group_name_H-M 'C 1 2/c 1'
_atom_sites_solution_hydrogens geom
_audit_creation_date 2016-10-17
_audit_creation_method
;
Olex2 1.2
(compiled 2016.09.09 svn.r3337 for OlexSys, GUI svn.r5227)
;
_audit_update_record
;
2017-06-30 deposited with the CCDC.
2017-07-03 downloaded from the CCDC.
;
_cell_angle_alpha 90
_cell_angle_beta 101.618(5)
_cell_angle_gamma 90
_cell_formula_units_Z 4
_cell_length_a 12.6274(13)
_cell_length_b 10.9057(11)
_cell_length_c 17.6347(18)
_cell_measurement_reflns_used 6033
_cell_measurement_temperature 190(2)
_cell_measurement_theta_max 26.36
_cell_measurement_theta_min 2.490
_cell_volume 2378.7(4)
_computing_cell_refinement 'APEX II (Bruker-AXS, 2015)'
_computing_data_collection 'APEX II (Bruker-AXS, 2015)'
_computing_data_reduction 'APEX II (Bruker-AXS, 2015)'
_computing_molecular_graphics 'Olex2 (Dolomanov et al., 2009)'
_computing_publication_material 'Olex2 (Dolomanov et al., 2009)'
_computing_structure_refinement 'ShelXL (Sheldrick, 2015)'
_computing_structure_solution 'ShelXT (Sheldrick, 2015)'
_diffrn_ambient_temperature 190.15
_diffrn_measured_fraction_theta_full 0.999
_diffrn_measured_fraction_theta_max 0.998
_diffrn_measurement_device_type 'Bruker Nonius Kappa APEX II'
_diffrn_radiation_type MoK\a
_diffrn_radiation_wavelength 0.71073
_diffrn_reflns_av_R_equivalents 0.0301
_diffrn_reflns_av_unetI/netI 0.0234
_diffrn_reflns_Laue_measured_fraction_full 0.999
_diffrn_reflns_Laue_measured_fraction_max 0.998
_diffrn_reflns_limit_h_max 15
_diffrn_reflns_limit_h_min -15
_diffrn_reflns_limit_k_max 13
_diffrn_reflns_limit_k_min -10
_diffrn_reflns_limit_l_max 21
_diffrn_reflns_limit_l_min -22
_diffrn_reflns_number 14551
_diffrn_reflns_point_group_measured_fraction_full 0.999
_diffrn_reflns_point_group_measured_fraction_max 0.998
_diffrn_reflns_theta_full 25.242
_diffrn_reflns_theta_max 26.419
_diffrn_reflns_theta_min 2.894
_exptl_absorpt_coefficient_mu 1.184
_exptl_absorpt_correction_T_max 0.7454
_exptl_absorpt_correction_T_min 0.6698
_exptl_absorpt_correction_type multi-scan
_exptl_absorpt_process_details
;
SADABS-2014/5 (Bruker,2014/5) was used for absorption correction.
wR2(int) was 0.0541 before and 0.0411 after correction.
The Ratio of minimum to maximum transmission is 0.8986.
The \l/2 correction factor is 0.00150.
;
_exptl_crystal_colour 'dark blue'
_exptl_crystal_density_diffrn 1.399
_exptl_crystal_description plate
_exptl_crystal_F_000 1064
_exptl_crystal_size_max 0.3
_exptl_crystal_size_mid 0.27
_exptl_crystal_size_min 0.04
_refine_diff_density_max 0.320
_refine_diff_density_min -0.224
_refine_diff_density_rms 0.054
_refine_ls_extinction_method none
_refine_ls_goodness_of_fit_ref 1.035
_refine_ls_hydrogen_treatment constr
_refine_ls_matrix_type full
_refine_ls_number_parameters 128
_refine_ls_number_reflns 2444
_refine_ls_number_restraints 0
_refine_ls_restrained_S_all 1.035
_refine_ls_R_factor_all 0.0309
_refine_ls_R_factor_gt 0.0239
_refine_ls_shift/su_max 0.001
_refine_ls_shift/su_mean 0.000
_refine_ls_structure_factor_coef Fsqd
_refine_ls_weighting_details 'w=1/[\s^2^(Fo^2^)+(0.0232P)^2^+2.9825P] where P=(Fo^2^+2Fc^2^)/3'
_refine_ls_weighting_scheme calc
_refine_ls_wR_factor_gt 0.0547
_refine_ls_wR_factor_ref 0.0578
_reflns_Friedel_coverage 0.000
_reflns_number_gt 2138
_reflns_number_total 2444
_reflns_threshold_expression 'I > 2\s(I)'
_cod_data_source_file c7dt02144e2.cif
_cod_data_source_block dal1621
_cod_database_code 7043578
_shelx_space_group_comment
;
The symmetry employed for this shelxl refinement is uniquely defined
by the following loop, which should always be used as a source of
symmetry information in preference to the above space-group names.
They are only intended as comments.
;
_shelx_estimated_absorpt_t_max 0.954
_shelx_estimated_absorpt_t_min 0.718
_olex2_refinement_description
;
1. Fixed Uiso
 At 1.2 times of:
  All C(H) groups, All C(H,H) groups
 At 1.5 times of:
  All C(H,H,H) groups
2.a Ternary CH refined with riding coordinates:
 C11(H11), C21(H21)
2.b Secondary CH2 refined with riding coordinates:
 C1(H1A,H1B), C3(H3A,H3B), C2(H2A,H2B)
2.c Idealised Me refined as rotating group:
 C12(H12A,H12B,H12C), C22(H22A,H22B,H22C), C23(H23A,H23B,H23C), C13(H13A,H13B,
 H13C)
;
_shelx_shelxl_version_number 2014/7
_olex2_submission_special_instructions 'No special instructions were received'

loop_
_space_group_symop_operation_xyz
'x, y, z'
'-x, y, -z+1/2'
'x+1/2, y+1/2, z'
'-x+1/2, y+1/2, -z+1/2'
'-x, -y, -z'
'x, -y, z-1/2'
'-x+1/2, -y+1/2, -z'
'x+1/2, -y+1/2, z-1/2'

loop_
_atom_site_label
_atom_site_type_symbol
_atom_site_fract_x
_atom_site_fract_y
_atom_site_fract_z
_atom_site_U_iso_or_equiv
_atom_site_adp_type
_atom_site_occupancy
_atom_site_site_symmetry_order
_atom_site_calc_flag
_atom_site_refinement_flags_posn
_atom_site_refinement_flags_adp
_atom_site_refinement_flags_occupancy
Ni1 Ni 0.5000 0.05335(3) 0.2500 0.01466(9) Uani 1 2 d S T P
P1 P 0.54698(3) 0.18442(4) 0.34045(2) 0.01357(10) Uani 1 1 d . . .
Cl1 Cl 0.56367(4) -0.08163(4) 0.17664(3) 0.02891(12) Uani 1 1 d . . .
N2 N 0.5000 0.52460(17) 0.2500 0.0165(4) Uani 1 2 d S T P
N1 N 0.56709(11) 0.33031(12) 0.31476(8) 0.0148(3) Uani 1 1 d . . .
C1 C 0.64567(14) 0.40926(15) 0.36795(11) 0.0217(4) Uani 1 1 d . . .
H1A H 0.7076 0.4289 0.3435 0.026 Uiso 1 1 calc R . .
H1B H 0.6736 0.3642 0.4166 0.026 Uiso 1 1 calc R . .
C3 C 0.55591(15) 0.60116(15) 0.31349(10) 0.0213(4) Uani 1 1 d . . .
H3A H 0.5069 0.6673 0.3237 0.026 Uiso 1 1 calc R . .
H3B H 0.6196 0.6398 0.2985 0.026 Uiso 1 1 calc R . .
C2 C 0.59210(15) 0.52687(15) 0.38603(10) 0.0234(4) Uani 1 1 d . . .
H2A H 0.5289 0.5072 0.4092 0.028 Uiso 1 1 calc R . .
H2B H 0.6437 0.5754 0.4241 0.028 Uiso 1 1 calc R . .
C11 C 0.68278(14) 0.12807(16) 0.38790(10) 0.0214(4) Uani 1 1 d . . .
H11 H 0.7126 0.1879 0.4297 0.026 Uiso 1 1 calc R . .
C21 C 0.46742(15) 0.18676(16) 0.41714(10) 0.0227(4) Uani 1 1 d . . .
H21 H 0.4559 0.0993 0.4304 0.027 Uiso 1 1 calc R . .
C12 C 0.75937(15) 0.12760(19) 0.33113(12) 0.0307(5) Uani 1 1 d . . .
H12A H 0.7340 0.0680 0.2899 0.046 Uiso 1 1 calc GR . .
H12B H 0.8322 0.1050 0.3585 0.046 Uiso 1 1 calc GR . .
H12C H 0.7611 0.2095 0.3085 0.046 Uiso 1 1 calc GR . .
C22 C 0.52069(18) 0.24998(19) 0.49257(11) 0.0342(5) Uani 1 1 d . . .
H22A H 0.5926 0.2148 0.5114 0.051 Uiso 1 1 calc GR . .
H22B H 0.4761 0.2378 0.5314 0.051 Uiso 1 1 calc GR . .
H22C H 0.5275 0.3379 0.4832 0.051 Uiso 1 1 calc GR . .
B1 B 0.5000 0.3950(2) 0.2500 0.0144(5) Uani 1 2 d S T P
C23 C 0.35583(17) 0.2404(2) 0.38463(13) 0.0398(5) Uani 1 1 d . . .
H23A H 0.3634 0.3261 0.3699 0.060 Uiso 1 1 calc GR . .
H23B H 0.3113 0.2362 0.4241 0.060 Uiso 1 1 calc GR . .
H23C H 0.3212 0.1932 0.3390 0.060 Uiso 1 1 calc GR . .
C13 C 0.68055(17) 0.00288(19) 0.42646(12) 0.0349(5) Uani 1 1 d . . .
H13A H 0.6314 0.0058 0.4629 0.052 Uiso 1 1 calc GR . .
H13B H 0.7535 -0.0182 0.4544 0.052 Uiso 1 1 calc GR . .
H13C H 0.6554 -0.0593 0.3868 0.052 Uiso 1 1 calc GR . .

loop_
_atom_site_aniso_label
_atom_site_aniso_U_11
_atom_site_aniso_U_22
_atom_site_aniso_U_33
_atom_site_aniso_U_23
_atom_site_aniso_U_13
_atom_site_aniso_U_12
Ni1 0.01851(16) 0.00884(15) 0.01672(17) 0.000 0.00375(12) 0.000
P1 0.0156(2) 0.0115(2) 0.0138(2) 0.00081(16) 0.00340(17) 0.00214(15)
Cl1 0.0411(3) 0.0150(2) 0.0337(3) -0.00639(18) 0.0149(2) 0.00249(18)
N2 0.0178(10) 0.0120(9) 0.0188(10) 0.000 0.0016(8) 0.000
N1 0.0160(7) 0.0111(6) 0.0162(7) -0.0017(6) 0.0002(6) -0.0015(5)
C1 0.0199(9) 0.0174(9) 0.0241(10) -0.0032(7) -0.0043(7) -0.0020(7)
C3 0.0248(9) 0.0123(8) 0.0263(10) -0.0045(7) 0.0040(8) -0.0019(7)
C2 0.0303(10) 0.0170(9) 0.0210(9) -0.0051(7) 0.0008(8) -0.0008(7)
C11 0.0198(9) 0.0202(9) 0.0214(9) 0.0004(7) -0.0024(7) 0.0056(7)
C21 0.0312(10) 0.0190(9) 0.0210(9) 0.0017(7) 0.0127(8) 0.0007(7)
C12 0.0176(9) 0.0330(11) 0.0410(12) 0.0002(9) 0.0049(9) 0.0059(8)
C22 0.0514(13) 0.0340(11) 0.0208(10) -0.0016(9) 0.0162(9) 0.0009(10)
B1 0.0124(12) 0.0134(12) 0.0191(14) 0.000 0.0071(11) 0.000
C23 0.0279(11) 0.0548(14) 0.0414(13) -0.0054(11) 0.0179(10) 0.0073(10)
C13 0.0361(12) 0.0290(11) 0.0361(12) 0.0120(9) -0.0014(10) 0.0134(9)

loop_
_atom_type_symbol
_atom_type_description
_atom_type_scat_dispersion_real
_atom_type_scat_dispersion_imag
_atom_type_scat_source
C C 0.0033 0.0016 'International Tables Vol C Tables 4.2.6.8 and 6.1.1.4'
H H 0.0000 0.0000 'International Tables Vol C Tables 4.2.6.8 and 6.1.1.4'
B B 0.0013 0.0007 'International Tables Vol C Tables 4.2.6.8 and 6.1.1.4'
N N 0.0061 0.0033 'International Tables Vol C Tables 4.2.6.8 and 6.1.1.4'
P P 0.1023 0.0942 'International Tables Vol C Tables 4.2.6.8 and 6.1.1.4'
Cl Cl 0.1484 0.1585 'International Tables Vol C Tables 4.2.6.8 and 6.1.1.4'
Ni Ni 0.3393 1.1124 'International Tables Vol C Tables 4.2.6.8 and 6.1.1.4'

loop_
_geom_angle_atom_site_label_1
_geom_angle_atom_site_label_2
_geom_angle_atom_site_label_3
_geom_angle
_geom_angle_site_symmetry_1
_geom_angle_site_symmetry_3
P1 Ni1 P1 95.94(3) 2_655 .
P1 Ni1 Cl1 143.359(18) . .
P1 Ni1 Cl1 95.022(18) . 2_655
P1 Ni1 Cl1 95.023(18) 2_655 .
P1 Ni1 Cl1 143.358(18) 2_655 2_655
Cl1 Ni1 Cl1 96.69(3) 2_655 .
N1 P1 Ni1 117.70(5) . .
N1 P1 C11 104.96(7) . .
N1 P1 C21 108.55(7) . .
C11 P1 Ni1 101.99(6) . .
C21 P1 Ni1 116.60(6) . .
C21 P1 C11 105.36(8) . .
C3 N2 C3 110.23(18) . 2_655
B1 N2 C3 124.89(9) . 2_655
B1 N2 C3 124.89(9) . .
C1 N1 P1 119.46(11) . .
B1 N1 P1 124.81(12) . .
B1 N1 C1 114.85(14) . .
N1 C1 H1A 109.5 . .
N1 C1 H1B 109.5 . .
N1 C1 C2 110.63(14) . .
H1A C1 H1B 108.1 . .
C2 C1 H1A 109.5 . .
C2 C1 H1B 109.5 . .
N2 C3 H3A 109.4 . .
N2 C3 H3B 109.4 . .
N2 C3 C2 111.17(14) . .
H3A C3 H3B 108.0 . .
C2 C3 H3A 109.4 . .
C2 C3 H3B 109.4 . .
C1 C2 H2A 109.6 . .
C1 C2 H2B 109.6 . .
C3 C2 C1 110.43(15) . .
C3 C2 H2A 109.6 . .
C3 C2 H2B 109.6 . .
H2A C2 H2B 108.1 . .
P1 C11 H11 107.0 . .
C12 C11 P1 110.83(12) . .
C12 C11 H11 107.0 . .
C12 C11 C13 111.10(16) . .
C13 C11 P1 113.49(13) . .
C13 C11 H11 107.0 . .
P1 C21 H21 106.6 . .
C22 C21 P1 115.86(13) . .
C22 C21 H21 106.6 . .
C23 C21 P1 109.18(13) . .
C23 C21 H21 106.6 . .
C23 C21 C22 111.42(16) . .
C11 C12 H12A 109.5 . .
C11 C12 H12B 109.5 . .
C11 C12 H12C 109.5 . .
H12A C12 H12B 109.5 . .
H12A C12 H12C 109.5 . .
H12B C12 H12C 109.5 . .
C21 C22 H22A 109.5 . .
C21 C22 H22B 109.5 . .
C21 C22 H22C 109.5 . .
H22A C22 H22B 109.5 . .
H22A C22 H22C 109.5 . .
H22B C22 H22C 109.5 . .
N2 B1 N1 118.91(10) . 2_655
N2 B1 N1 118.91(10) . .
N1 B1 N1 122.2(2) . 2_655
C21 C23 H23A 109.5 . .
C21 C23 H23B 109.5 . .
C21 C23 H23C 109.5 . .
H23A C23 H23B 109.5 . .
H23A C23 H23C 109.5 . .
H23B C23 H23C 109.5 . .
C11 C13 H13A 109.5 . .
C11 C13 H13B 109.5 . .
C11 C13 H13C 109.5 . .
H13A C13 H13B 109.5 . .
H13A C13 H13C 109.5 . .
H13B C13 H13C 109.5 . .

loop_
_geom_bond_atom_site_label_1
_geom_bond_atom_site_label_2
_geom_bond_distance
_geom_bond_site_symmetry_2
Ni1 P1 2.1349(5) 2_655
Ni1 P1 2.1349(5) .
Ni1 Cl1 2.2149(5) 2_655
Ni1 Cl1 2.2150(5) .
P1 N1 1.6874(13) .
P1 C11 1.8549(17) .
P1 C21 1.8403(18) .
N2 C3 1.460(2) .
N2 C3 1.460(2) 2_655
N2 B1 1.413(3) .
N1 C1 1.494(2) .
N1 B1 1.4594(18) .
C1 H1A 0.9900 .
C1 H1B 0.9900 .
C1 C2 1.514(2) .
C3 H3A 0.9900 .
C3 H3B 0.9900 .
C3 C2 1.505(2) .
C2 H2A 0.9900 .
C2 H2B 0.9900 .
C11 H11 1.0000 .
C11 C12 1.526(3) .
C11 C13 1.528(3) .
C21 H21 1.0000 .
C21 C22 1.529(3) .
C21 C23 1.527(3) .
C12 H12A 0.9800 .
C12 H12B 0.9800 .
C12 H12C 0.9800 .
C22 H22A 0.9800 .
C22 H22B 0.9800 .
C22 H22C 0.9800 .
B1 N1 1.4594(18) 2_655
C23 H23A 0.9800 .
C23 H23B 0.9800 .
C23 H23C 0.9800 .
C13 H13A 0.9800 .
C13 H13B 0.9800 .
C13 H13C 0.9800 .
